data_7217902
loop_
_publ_author_name
'Chinnaraja, Duraisamy'
'Rajalakshmi, Ramarajan'

_publ_section_title
;
 Atom and step economic multicomponent synthesis of highly functionalized
 novel N-alkyl piperidines: structural elucidation through spectral
 studies and single crystallographic analysis
;
_journal_issue 78
_journal_name_full 'RSC Adv.'
_journal_page_first 41314
_journal_paper_doi 10.1039/C4RA06505K
_journal_volume 4
_journal_year 2014
_chemical_formula_moiety 'C36 H35 N2 O4'
_chemical_formula_sum 'C36 H35 N2 O4'
_chemical_formula_weight 559.66
_chemical_name_systematic
;
 ?
;
_space_group_IT_number 9
_symmetry_cell_setting monoclinic
_symmetry_space_group_name_Hall 'C -2yc'
_symmetry_space_group_name_H-M 'C 1 c 1'
_atom_sites_solution_hydrogens geom
_atom_sites_solution_primary direct
_atom_sites_solution_secondary difmap
_audit_creation_method SHELXL-97
_cell_angle_alpha 90.00
_cell_angle_beta 129.544(4)
_cell_angle_gamma 90.00
_cell_formula_units_Z 4
_cell_length_a 31.102(10)
_cell_length_b 6.1084(19)
_cell_length_c 21.032(7)
_cell_measurement_reflns_used 4867
_cell_measurement_temperature 298(2)
_cell_measurement_theta_max 26.02
_cell_measurement_theta_min 2.51
_cell_volume 3081.3(17)
_computing_cell_refinement 'Bruker SMART'
_computing_data_collection 'Bruker SMART'
_computing_data_reduction 'Bruker SAINT'
_computing_molecular_graphics 'Bruker SHELXTL'
_computing_publication_material 'Bruker SHELXTL'
_computing_structure_refinement 'Bruker SHELXTL'
_computing_structure_solution 'Bruker SHELXTL'
_diffrn_ambient_temperature 298(2)
_diffrn_measured_fraction_theta_full 0.996
_diffrn_measured_fraction_theta_max 0.990
_diffrn_measurement_device_type 'CCD area detector'
_diffrn_measurement_method 'phi and omega scans'
_diffrn_radiation_monochromator graphite
_diffrn_radiation_source 'fine-focus sealed tube'
_diffrn_radiation_type MoK\a
_diffrn_radiation_wavelength 0.71073
_diffrn_reflns_av_R_equivalents 0.0192
_diffrn_reflns_av_sigmaI/netI 0.0296
_diffrn_reflns_limit_h_max 36
_diffrn_reflns_limit_h_min -38
_diffrn_reflns_limit_k_max 7
_diffrn_reflns_limit_k_min -7
_diffrn_reflns_limit_l_max 24
_diffrn_reflns_limit_l_min -26
_diffrn_reflns_number 8018
_diffrn_reflns_theta_full 25.00
_diffrn_reflns_theta_max 26.07
_diffrn_reflns_theta_min 1.70
_exptl_absorpt_coefficient_mu 0.079
_exptl_crystal_colour PALE-YELLOW
_exptl_crystal_density_diffrn 1.206
_exptl_crystal_density_method 'not measured'
_exptl_crystal_description NEEDLE
_exptl_crystal_F_000 1188
_exptl_crystal_size_max 0.20
_exptl_crystal_size_mid 0.18
_exptl_crystal_size_min 0.16
_refine_diff_density_max 0.416
_refine_diff_density_min -0.359
_refine_diff_density_rms 0.050
_refine_ls_abs_structure_details 'Flack H D (1983), Acta Cryst. A39, 876-881'
_refine_ls_abs_structure_Flack -2.4(13)
_refine_ls_extinction_method none
_refine_ls_goodness_of_fit_ref 1.038
_refine_ls_hydrogen_treatment mixed
_refine_ls_matrix_type full
_refine_ls_number_parameters 390
_refine_ls_number_reflns 4653
_refine_ls_number_restraints 2
_refine_ls_restrained_S_all 1.038
_refine_ls_R_factor_all 0.0575
_refine_ls_R_factor_gt 0.0517
_refine_ls_shift/su_max 0.050
_refine_ls_shift/su_mean 0.022
_refine_ls_structure_factor_coef Fsqd
_refine_ls_weighting_details 'calc w=1/[\s^2^(Fo^2^)+(0.0953P)^2^+0.5473P] where P=(Fo^2^+2Fc^2^)/3'
_refine_ls_weighting_scheme calc
_refine_ls_wR_factor_gt 0.1374
_refine_ls_wR_factor_ref 0.1432
_reflns_number_gt 4105
_reflns_number_total 6117
_reflns_threshold_expression >2sigma(I)
_cod_data_source_file c4ra06505k2.cif
_cod_data_source_block anna
_cod_depositor_comments
;
The following automatic conversions were performed:

'_symmetry_cell_setting' value 'Monoclinic' changed to 'monoclinic'
according to
/usr/data/users/saulius/crontab/automatic-downloads/rss-feeds/RSC/lib/dictionaries/cif_core.dic
dictionary named 'cif_core.dic' version 2.4.2 from 2011-04-26.

Automatic conversion script
Id: cif_fix_values 2281 2013-09-26 08:29:07Z andrius 
;
_cod_original_sg_symbol_H-M 'Cc   '
_cod_original_formula_sum 'C36 H35 N2 O4 '
_cod_database_code 7217902

loop_
_symmetry_equiv_pos_as_xyz
'x, y, z'
'x, -y, z+1/2'
'x+1/2, y+1/2, z'
'x+1/2, -y+1/2, z+1/2'

loop_
_atom_site_label
_atom_site_type_symbol
_atom_site_fract_x
_atom_site_fract_y
_atom_site_fract_z
_atom_site_U_iso_or_equiv
_atom_site_adp_type
_atom_site_occupancy
_atom_site_symmetry_multiplicity
_atom_site_calc_flag
_atom_site_refinement_flags
N1 N 0.49205(9) 0.8297(3) 0.08168(13) 0.0415(5) Uani 1 1 d .
C6 C 0.53295(11) 0.7276(4) 0.08404(16) 0.0417(6) Uani 1 1 d .
O4 O 0.44254(9) 0.5324(4) 0.19696(14) 0.0619(6) Uani 1 1 d .
O1 O 0.66129(11) 1.2309(4) 0.44981(14) 0.0710(6) Uani 1 1 d .
C31 C 0.49076(11) 0.7901(4) 0.14958(16) 0.0409(5) Uani 1 1 d .
H31 H 0.4967(13) 0.633(5) 0.1611(19) 0.049 Uiso 1 1 calc .
N2 N 0.35527(10) 1.0854(4) 0.05035(16) 0.0548(6) Uani 1 1 d .
O3 O 0.37041(9) 0.7592(4) 0.14769(14) 0.0610(6) Uani 1 1 d .
C35 C 0.46093(11) 1.0127(4) 0.02472(17) 0.0415(5) Uani 1 1 d .
H35 H 0.4878(14) 1.105(5) 0.028(2) 0.050 Uiso 1 1 calc .
C32 C 0.43394(12) 0.8411(4) 0.12388(17) 0.0437(6) Uani 1 1 d .
O2 O 0.29558(11) 0.7840(4) -0.31358(15) 0.0725(6) Uani 1 1 d .
C16 C 0.41205(12) 0.7129(5) 0.15573(18) 0.0490(6) Uani 1 1 d .
C10 C 0.53832(11) 0.9063(4) 0.23004(16) 0.0424(6) Uani 1 1 d .
C1 C 0.56641(11) 0.5612(4) 0.13989(17) 0.0461(6) Uani 1 1 d .
H1 H 0.5623 0.5209 0.1784 0.055 Uiso 1 1 calc R
C4 C 0.58359(15) 0.6786(6) 0.0327(2) 0.0660(9) Uani 1 1 d .
H4 H 0.5898 0.7229 -0.0031 0.079 Uiso 1 1 calc R
C5 C 0.54300(14) 0.7857(6) 0.0299(2) 0.0593(8) Uani 1 1 d .
H5 H 0.5222 0.8971 -0.0083 0.071 Uiso 1 1 calc R
C9 C 0.56885(12) 1.0733(5) 0.23167(18) 0.0511(7) Uani 1 1 d .
H9 H 0.5617 1.1115 0.1829 0.061 Uiso 1 1 calc R
C2 C 0.60560(13) 0.4539(5) 0.14002(19) 0.0515(7) Uani 1 1 d .
H2 H 0.6261 0.3407 0.1774 0.062 Uiso 1 1 calc R
C17 C 0.31732(12) 1.2294(5) -0.0175(2) 0.0511(7) Uani 1 1 d .
C8 C 0.60946(13) 1.1857(5) 0.30262(19) 0.0523(7) Uani 1 1 d .
H8 H 0.6285 1.2997 0.3008 0.063 Uiso 1 1 calc R
C13 C 0.62201(12) 1.1304(5) 0.37596(18) 0.0521(7) Uani 1 1 d .
C3 C 0.61520(13) 0.5086(5) 0.0869(2) 0.0559(7) Uani 1 1 d .
C24 C 0.41765(11) 0.9394(4) -0.06438(16) 0.0429(6) Uani 1 1 d .
C33 C 0.40528(11) 1.0175(4) 0.07450(16) 0.0427(6) Uani 1 1 d .
C22 C 0.26080(16) 1.5519(6) -0.0704(3) 0.0766(11) Uani 1 1 d .
H22 H 0.2487 1.6775 -0.0609 0.092 Uiso 1 1 calc R
C34 C 0.43351(12) 1.1551(4) 0.05121(18) 0.0470(6) Uani 1 1 d .
C18 C 0.29877(14) 1.4172(5) -0.0054(2) 0.0662(9) Uani 1 1 d .
H18 H 0.3121 1.4530 0.0474 0.079 Uiso 1 1 calc R
C27 C 0.33492(13) 0.8263(5) -0.23033(18) 0.0514(7) Uani 1 1 d .
C26 C 0.34937(13) 0.6824(5) -0.1682(2) 0.0555(7) Uani 1 1 d .
H26 H 0.3315 0.5478 -0.1813 0.067 Uiso 1 1 calc R
C20 C 0.25859(14) 1.3141(6) -0.1608(2) 0.0654(8) Uani 1 1 d .
H20 H 0.2446 1.2776 -0.2138 0.079 Uiso 1 1 calc R
C11 C 0.55253(15) 0.8465(6) 0.3046(2) 0.0623(8) Uani 1 1 d .
H11 H 0.5339 0.7303 0.3062 0.075 Uiso 1 1 calc R
C29 C 0.40251(13) 1.0806(5) -0.12764(19) 0.0527(7) Uani 1 1 d .
H29 H 0.4203 1.2154 -0.1144 0.063 Uiso 1 1 calc R
C25 C 0.39053(13) 0.7417(5) -0.08677(19) 0.0527(7) Uani 1 1 d .
H25 H 0.4002 0.6440 -0.0456 0.063 Uiso 1 1 calc R
C19 C 0.29651(13) 1.1782(5) -0.0968(2) 0.0580(7) Uani 1 1 d .
H19 H 0.3083 1.0519 -0.1064 0.070 Uiso 1 1 calc R
C28 C 0.36197(14) 1.0255(5) -0.20915(19) 0.0571(7) Uani 1 1 d .
H28 H 0.3527 1.1227 -0.2502 0.069 Uiso 1 1 calc R
C21 C 0.24039(14) 1.5052(6) -0.1487(3) 0.0700(10) Uani 1 1 d .
C7 C 0.65931(17) 0.3952(8) 0.0888(3) 0.0812(12) Uani 1 1 d .
H7A H 0.6956 0.4413 0.1368 0.122 Uiso 1 1 calc R
H7B H 0.6543 0.4328 0.0402 0.122 Uiso 1 1 calc R
H7C H 0.6559 0.2396 0.0907 0.122 Uiso 1 1 calc R
C15 C 0.42748(18) 0.4071(7) 0.2390(3) 0.0829(12) Uani 1 1 d .
H15A H 0.4069 0.5013 0.2484 0.100 Uiso 1 1 calc R
H15B H 0.4029 0.2888 0.2032 0.100 Uiso 1 1 calc R
C12 C 0.59362(16) 0.9544(6) 0.3768(2) 0.0711(10) Uani 1 1 d .
H12 H 0.6025 0.9100 0.4262 0.085 Uiso 1 1 calc R
C14 C 0.68852(16) 1.4143(6) 0.4494(2) 0.0720(9) Uani 1 1 d .
H14A H 0.7082 1.3715 0.4302 0.108 Uiso 1 1 calc R
H14B H 0.7144 1.4721 0.5043 0.108 Uiso 1 1 calc R
H14C H 0.6615 1.5244 0.4134 0.108 Uiso 1 1 calc R
C23 C 0.19929(19) 1.6566(7) -0.2201(3) 0.0999(15) Uani 1 1 d .
H23A H 0.2185 1.7427 -0.2333 0.150 Uiso 1 1 calc R
H23B H 0.1825 1.7517 -0.2050 0.150 Uiso 1 1 calc R
H23C H 0.1708 1.5711 -0.2673 0.150 Uiso 1 1 calc R
C30 C 0.26735(19) 0.5823(7) -0.3386(2) 0.0880(12) Uani 1 1 d .
H30A H 0.2939 0.4656 -0.3096 0.132 Uiso 1 1 calc R
H30B H 0.2464 0.5640 -0.3968 0.132 Uiso 1 1 calc R
H30C H 0.2424 0.5796 -0.3263 0.132 Uiso 1 1 calc R
C36 C 0.4680(3) 0.329(2) 0.3060(5) 0.257(7) Uani 1 1 d .
H36A H 0.4792 0.1945 0.2965 0.386 Uiso 1 1 calc R
H36B H 0.4576 0.2998 0.3396 0.386 Uiso 1 1 calc R
H36C H 0.4984 0.4308 0.3338 0.386 Uiso 1 1 calc R

loop_
_atom_site_aniso_label
_atom_site_aniso_U_11
_atom_site_aniso_U_22
_atom_site_aniso_U_33
_atom_site_aniso_U_23
_atom_site_aniso_U_13
_atom_site_aniso_U_12
N1 0.0408(11) 0.0490(11) 0.0353(11) 0.0081(9) 0.0244(10) 0.0055(9)
C6 0.0415(14) 0.0451(13) 0.0376(14) -0.0020(11) 0.0247(12) -0.0030(10)
O4 0.0595(13) 0.0714(13) 0.0622(13) 0.0170(11) 0.0421(12) -0.0031(11)
O1 0.0656(15) 0.0942(16) 0.0446(13) -0.0148(12) 0.0310(12) -0.0213(13)
C31 0.0460(14) 0.0410(12) 0.0364(13) 0.0077(10) 0.0266(12) 0.0030(11)
N2 0.0461(13) 0.0671(15) 0.0546(16) 0.0049(12) 0.0336(13) 0.0072(11)
O3 0.0547(13) 0.0840(14) 0.0598(14) -0.0001(11) 0.0437(12) -0.0049(11)
C35 0.0426(14) 0.0431(13) 0.0411(14) 0.0034(11) 0.0277(12) -0.0026(11)
C32 0.0467(14) 0.0456(13) 0.0419(14) -0.0038(11) 0.0296(13) -0.0050(11)
O2 0.0675(14) 0.0806(15) 0.0413(12) 0.0022(11) 0.0214(11) 0.0001(13)
C16 0.0500(16) 0.0580(15) 0.0386(14) -0.0019(13) 0.0280(13) -0.0074(13)
C10 0.0428(14) 0.0491(13) 0.0385(13) 0.0051(11) 0.0274(12) 0.0030(11)
C1 0.0487(15) 0.0496(14) 0.0449(15) 0.0073(12) 0.0321(14) 0.0020(12)
C4 0.068(2) 0.094(2) 0.056(2) 0.0199(17) 0.0491(19) 0.0169(18)
C5 0.0617(19) 0.076(2) 0.0517(18) 0.0216(15) 0.0414(16) 0.0195(15)
C9 0.0516(16) 0.0575(16) 0.0407(15) 0.0048(13) 0.0279(13) -0.0054(13)
C2 0.0539(17) 0.0490(15) 0.0524(17) 0.0063(13) 0.0341(15) 0.0062(13)
C17 0.0373(14) 0.0551(15) 0.0554(17) -0.0011(13) 0.0270(13) 0.0003(12)
C8 0.0515(16) 0.0591(16) 0.0472(16) 0.0015(13) 0.0318(15) -0.0089(13)
C13 0.0476(15) 0.0630(17) 0.0426(16) -0.0028(13) 0.0274(14) -0.0026(13)
C3 0.0522(17) 0.0680(18) 0.0539(17) -0.0009(14) 0.0367(15) 0.0065(14)
C24 0.0455(14) 0.0476(13) 0.0405(14) 0.0088(12) 0.0296(13) 0.0087(11)
C33 0.0415(13) 0.0468(13) 0.0394(14) -0.0051(11) 0.0256(12) -0.0028(11)
C22 0.062(2) 0.0571(19) 0.092(3) -0.0012(19) 0.040(2) 0.0098(16)
C34 0.0487(15) 0.0461(13) 0.0489(16) -0.0016(12) 0.0324(14) -0.0025(12)
C18 0.0529(18) 0.0611(18) 0.070(2) -0.0107(17) 0.0327(18) -0.0003(15)
C27 0.0464(15) 0.0618(17) 0.0388(14) 0.0017(13) 0.0237(13) 0.0039(13)
C26 0.0520(17) 0.0570(16) 0.0496(18) 0.0020(14) 0.0287(15) -0.0028(13)
C20 0.0505(17) 0.077(2) 0.056(2) 0.0048(17) 0.0280(16) 0.0004(16)
C11 0.0652(19) 0.073(2) 0.0444(17) 0.0034(15) 0.0330(16) -0.0177(16)
C29 0.0578(18) 0.0505(15) 0.0473(17) 0.0103(13) 0.0323(15) -0.0001(13)
C25 0.0575(17) 0.0500(15) 0.0454(16) 0.0109(13) 0.0303(14) -0.0001(13)
C19 0.0515(18) 0.0613(17) 0.057(2) 0.0006(14) 0.0329(16) 0.0034(14)
C28 0.0641(18) 0.0586(16) 0.0420(15) 0.0157(13) 0.0307(15) 0.0063(14)
C21 0.0437(17) 0.0646(19) 0.078(3) 0.0154(18) 0.0279(18) 0.0007(14)
C7 0.078(3) 0.106(3) 0.075(3) 0.006(2) 0.056(2) 0.025(2)
C15 0.071(2) 0.103(3) 0.076(3) 0.032(2) 0.047(2) -0.007(2)
C12 0.076(2) 0.096(2) 0.0388(17) 0.0049(17) 0.0355(17) -0.015(2)
C14 0.058(2) 0.088(2) 0.066(2) -0.0201(19) 0.0373(19) -0.0130(19)
C23 0.071(3) 0.085(3) 0.102(4) 0.038(3) 0.036(3) 0.015(2)
C30 0.077(3) 0.098(3) 0.050(2) -0.011(2) 0.022(2) -0.022(2)
C36 0.086(4) 0.467(16) 0.158(7) 0.205(10) 0.050(4) -0.007(7)

loop_
_atom_type_symbol
_atom_type_description
_atom_type_scat_dispersion_real
_atom_type_scat_dispersion_imag
_atom_type_scat_source
C C 0.0033 0.0016 'International Tables Vol C Tables 4.2.6.8 and 6.1.1.4'
H H 0.0000 0.0000 'International Tables Vol C Tables 4.2.6.8 and 6.1.1.4'
N N 0.0061 0.0033 'International Tables Vol C Tables 4.2.6.8 and 6.1.1.4'
O O 0.0106 0.0060 'International Tables Vol C Tables 4.2.6.8 and 6.1.1.4'

loop_
_geom_angle_atom_site_label_1
_geom_angle_atom_site_label_2
_geom_angle_atom_site_label_3
_geom_angle
C6 N1 C35 119.0(2)
C6 N1 C31 118.7(2)
C35 N1 C31 120.4(2)
N1 C6 C1 122.2(2)
N1 C6 C5 121.9(2)
C1 C6 C5 115.8(2)
C16 O4 C15 117.0(3)
C13 O1 C14 117.2(3)
N1 C31 C32 111.4(2)
N1 C31 C10 112.9(2)
C32 C31 C10 112.6(2)
C33 N2 C17 125.5(2)
N1 C35 C24 112.9(2)
N1 C35 C34 111.3(2)
C24 C35 C34 110.5(2)
C33 C32 C16 120.5(2)
C33 C32 C31 118.9(2)
C16 C32 C31 120.5(2)
C27 O2 C30 118.5(3)
O3 C16 O4 121.7(2)
O3 C16 C32 125.2(3)
O4 C16 C32 113.1(2)
C9 C10 C11 116.7(3)
C9 C10 C31 122.2(2)
C11 C10 C31 121.0(2)
C2 C1 C6 122.2(2)
C3 C4 C5 122.6(3)
C4 C5 C6 120.7(3)
C8 C9 C10 122.6(3)
C3 C2 C1 122.2(3)
C18 C17 C19 118.7(3)
C18 C17 N2 120.2(3)
C19 C17 N2 121.1(3)
C13 C8 C9 120.3(3)
O1 C13 C8 125.2(3)
O1 C13 C12 116.5(3)
C8 C13 C12 118.3(3)
C2 C3 C4 116.4(3)
C2 C3 C7 122.1(3)
C4 C3 C7 121.5(3)
C25 C24 C29 117.2(3)
C25 C24 C35 123.4(2)
C29 C24 C35 119.4(2)
N2 C33 C32 124.4(2)
N2 C33 C34 118.3(2)
C32 C33 C34 117.1(2)
C21 C22 C18 121.3(3)
C33 C34 C35 111.9(2)
C22 C18 C17 120.7(4)
O2 C27 C28 116.1(3)
O2 C27 C26 124.7(3)
C28 C27 C26 119.2(3)
C25 C26 C27 119.3(3)
C19 C20 C21 121.7(4)
C12 C11 C10 121.8(3)
C28 C29 C24 121.6(3)
C24 C25 C26 122.5(3)
C20 C19 C17 119.8(3)
C29 C28 C27 120.3(3)
C22 C21 C20 117.8(3)
C22 C21 C23 121.2(4)
C20 C21 C23 121.0(4)
C36 C15 O4 114.1(4)
C11 C12 C13 120.2(3)

loop_
_geom_bond_atom_site_label_1
_geom_bond_atom_site_label_2
_geom_bond_distance
N1 C6 1.389(3)
N1 C35 1.465(3)
N1 C31 1.474(3)
C6 C1 1.392(4)
C6 C5 1.405(4)
O4 C16 1.349(4)
O4 C15 1.454(4)
O1 C13 1.366(4)
O1 C14 1.407(4)
C31 C32 1.515(4)
C31 C10 1.539(4)
N2 C33 1.358(4)
N2 C17 1.434(4)
O3 C16 1.227(4)
C35 C24 1.521(4)
C35 C34 1.549(4)
C32 C33 1.363(4)
C32 C16 1.451(4)
O2 C27 1.379(4)
O2 C30 1.406(5)
C10 C9 1.379(4)
C10 C11 1.380(4)
C1 C2 1.382(4)
C4 C3 1.384(5)
C4 C5 1.389(4)
C9 C8 1.376(4)
C2 C3 1.369(4)
C17 C18 1.378(4)
C17 C19 1.388(5)
C8 C13 1.371(4)
C13 C12 1.399(5)
C3 C7 1.514(4)
C24 C25 1.373(4)
C24 C29 1.392(4)
C33 C34 1.505(4)
C22 C21 1.366(6)
C22 C18 1.373(5)
C27 C28 1.382(4)
C27 C26 1.390(4)
C26 C25 1.383(4)
C20 C19 1.368(5)
C20 C21 1.390(5)
C11 C12 1.380(5)
C29 C28 1.374(4)
C21 C23 1.517(5)
C15 C36 1.242(7)
